data_4312632
loop_
_publ_author_name
'Paz Vaqueiro'
'Ann M. Chippindale'
'Andrew R. Cowley'
'Anthony V. Powell'

_publ_section_title
;
 Templated Synthesis of the Novel Layered Silver-Antimony Sulfides
 [H3NCH2CH2NH2][Ag2SbS3] and [H3NCH2CH2NH2]2[Ag5Sb3S8]
;
_journal_name_full 'Inorganic Chemistry'
_journal_page_first 7846
_journal_page_last 7851
_journal_paper_doi 10.1021/ic034926u
_journal_volume 42
_journal_year 2003
_chemical_absolute_configuration unk
_chemical_compound_source
;
?
;
_chemical_formula_moiety ' C2 H9 Ag2 N2 S3 Sb1 '
_chemical_formula_sum 'C2 H9 Ag2 N2 S3 Sb'
_chemical_formula_weight 494.82
_chemical_melting_point ?
_chemical_name_systematic
;
?
;
_space_group_IT_number 7
_symmetry_cell_setting monoclinic
_symmetry_space_group_name_Hall 'P -2yac'
_symmetry_space_group_name_H-M 'P 1 n 1'
_atom_sites_solution_hydrogens geom
_atom_sites_solution_primary direct
_atom_sites_solution_secondary difmap
_cell_angle_alpha 90
_cell_angle_beta 111.1637(11)
_cell_angle_gamma 90
_cell_formula_units_Z 2
_cell_length_a 6.1781(1)
_cell_length_b 11.9491(3)
_cell_length_c 6.9239(2)
_cell_measurement_reflns_used 1703
_cell_measurement_temperature 293(2)
_cell_measurement_theta_max 27
_cell_measurement_theta_min 5
_cell_volume 476.67(2)
_computing_cell_refinement
;
  Denzo/Scalepack (Otwinowski & Minor, 1996)
;
_computing_data_collection
;
  COLLECT (Nonius BV, 1997)
;
_computing_data_reduction
;
  Denzo/Scalepack (Otwinowski & Minor, 1996)
;
_computing_molecular_graphics
;
  CAMERON (Watkin et al 1996)
;
_computing_publication_material
;
  CRYSTALS (Watkin et al 2001)
;
_computing_structure_refinement
;
  CRYSTALS (Watkin et al 2001)
;
_computing_structure_solution
;
SIR92
;
_diffrn_ambient_temperature 293(2)
_diffrn_measured_fraction_theta_full 0.938
_diffrn_measured_fraction_theta_max 0.895
_diffrn_measurement_device_type
;
Enraf Nonius Kappa CCD
;
_diffrn_measurement_method \w
_diffrn_radiation_monochromator graphite
_diffrn_radiation_type 'Mo K\a'
_diffrn_radiation_wavelength 0.71073
_diffrn_reflns_av_R_equivalents 0.035
_diffrn_reflns_limit_h_max 8
_diffrn_reflns_limit_h_min -7
_diffrn_reflns_limit_k_max 13
_diffrn_reflns_limit_k_min -15
_diffrn_reflns_limit_l_max 8
_diffrn_reflns_limit_l_min -8
_diffrn_reflns_number 6352
_diffrn_reflns_theta_full 22.870
_diffrn_reflns_theta_max 27.471
_diffrn_reflns_theta_min 5.106
_diffrn_standards_decay_% 0.00
_diffrn_standards_interval_count 0
_diffrn_standards_interval_time 0
_diffrn_standards_number 0
_exptl_absorpt_coefficient_mu 7.470
_exptl_absorpt_correction_T_max 0.93
_exptl_absorpt_correction_T_min 0.13
_exptl_absorpt_correction_type multi-scan
_exptl_absorpt_process_details
;
  Denzo/Scalepack (Otwinowski & Minor, 1996)
;
_exptl_crystal_colour ' yellow '
_exptl_crystal_density_diffrn 3.447
_exptl_crystal_density_meas ?
_exptl_crystal_description ' plate '
_exptl_crystal_F_000 456.000
_exptl_crystal_size_max 0.30
_exptl_crystal_size_mid 0.24
_exptl_crystal_size_min 0.01
_refine_diff_density_max 3.23
_refine_diff_density_min -3.13
_refine_ls_abs_structure_details Flack
_refine_ls_abs_structure_Flack 0.43(4)
_refine_ls_extinction_method None
_refine_ls_goodness_of_fit_ref 0.9710
_refine_ls_hydrogen_treatment noref
_refine_ls_matrix_type full
_refine_ls_number_parameters 92
_refine_ls_number_reflns 1908
_refine_ls_R_factor_gt 0.0358
_refine_ls_shift/su_max 0.001027
_refine_ls_structure_factor_coef F
_refine_ls_weighting_details
;
Method = Prince modified Chebychev polynomial, (Watkin, 1994)
  W = [weight] * [1-(deltaF/6*sigmaF)^2]^2
 
  2.99 1.56 1.30
;
_refine_ls_weighting_scheme calc
_refine_ls_wR_factor_gt 0.0372
_refine_ls_wR_factor_ref 0.0372
_reflns_limit_h_max 8
_reflns_limit_h_min -7
_reflns_limit_k_max 15
_reflns_limit_k_min 0
_reflns_limit_l_max 8
_reflns_limit_l_min -8
_reflns_number_gt 1908
_reflns_number_total 1940
_reflns_threshold_expression >3.00\s(I)
_cod_data_source_file ic034926usi20030805_011501_1.cif
_cod_data_source_block CRYSTALS_cif
_cod_depositor_comments
;
The following automatic conversions were performed:
'_symmetry_cell_setting' value 'Monoclinic ' changed to 'monoclinic'
according to '/home/adriana/struct/CIF-dictionaries/cif_core.dic'
dictionary named 'cif_core.dic' version 2.4.1 from 2010-06-29.

Automatic conversion script
Id: cif_fix_enum 1555 2011-01-17 13:19:09Z saulius 

The following automatic conversions were performed:

'_chemical_melting_point' value 'not measured' was changed to '?' -
the value is undefined or not given.

Automatic conversion script
Id: cif_fix_values 1569 2011-02-09 13:29:24Z adriana 

The following automatic conversions were performed:

'_exptl_crystal_density_meas' value 'not measured' was changed to '?'
- the value is perceived as not measured.

Automatic conversion script
Id: cif_fix_values 3008 2015-01-20 13:52:24Z robertas 
;
_cod_original_sg_symbol_H-M 'P 1 n 1 '
_cod_original_formula_sum ' C2 H9 Ag2 N2 S3 Sb1 '
_cod_database_code 4312632
_refine_ls_r_factor_ref 0.0358

loop_
_symmetry_equiv_pos_as_xyz
x,y,z
x+1/2,-y,z+1/2

loop_
_atom_site_label
_atom_site_type_symbol
_atom_site_fract_x
_atom_site_fract_y
_atom_site_fract_z
_atom_site_U_iso_or_equiv
_atom_site_occupancy
_atom_site_adp_type
_atom_site_attached_hydrogens
Sb1 Sb -0.0473(1) 0.39688(3) 0.8723(1) 0.0157 1.0000 Uani .
Ag1 Ag -0.14872(13) 0.61728(5) 0.96073(12) 0.0304 1.0000 Uani .
Ag2 Ag -0.14396(14) 0.39568(5) 0.36452(12) 0.0342 1.0000 Uani .
S1 S 0.3247(3) 0.40179(15) 0.8322(3) 0.0225 1.0000 Uani .
S2 S -0.2613(3) 0.26907(15) 0.5980(3) 0.0221 1.0000 Uani .
S3 S 0.0419(3) 0.27254(15) 1.1681(2) 0.0196 1.0000 Uani .
N1 N -0.4985(12) 0.1639(5) 1.080(1) 0.0288 1.0000 Uani .
N2 N -0.2441(13) -0.1247(5) 1.1629(12) 0.0288 1.0000 Uani .
C1 C -0.4313(13) 0.0532(6) 1.1808(11) 0.0286 1.0000 Uani .
C2 C -0.3002(11) -0.0123(5) 1.0682(9) 0.0221 1.0000 Uani .
H10 H -0.5845 0.2074 1.1525 0.0268 1.0000 Uiso .
H11 H -0.3559 0.2060 1.0867 0.0268 1.0000 Uiso .
H12 H -0.6005 0.1530 0.9314 0.0268 1.0000 Uiso .
H15 H -0.1582 -0.1684 1.0903 0.0271 1.0000 Uiso .
H16 H -0.3910 -0.1647 1.1497 0.0271 1.0000 Uiso .
H20 H -0.3291 0.0640 1.3290 0.0279 1.0000 Uiso .
H21 H -0.5737 0.0110 1.1738 0.0279 1.0000 Uiso .
H30 H -0.1536 0.0279 1.0814 0.0199 1.0000 Uiso .
H31 H -0.3993 -0.0198 0.9184 0.0199 1.0000 Uiso .

loop_
_atom_site_aniso_label
_atom_site_aniso_U_11
_atom_site_aniso_U_22
_atom_site_aniso_U_33
_atom_site_aniso_U_23
_atom_site_aniso_U_13
_atom_site_aniso_U_12
Sb1 0.0165(2) 0.0151(2) 0.01617(19) -0.00121(16) 0.00661(15) 0.00148(15)
Ag1 0.0249(3) 0.0284(3) 0.0315(3) -0.0006(2) 0.0024(2) 0.0039(2)
Ag2 0.0422(4) 0.0276(4) 0.0390(4) 0.0001(3) 0.0221(3) 0.0034(2)
S3 0.0198(7) 0.0193(8) 0.0191(7) 0.0007(6) 0.0063(6) -0.0032(6)
S1 0.0191(8) 0.0264(9) 0.0252(8) 0.0008(7) 0.0120(6) 0.0014(6)
S2 0.0173(7) 0.0252(9) 0.0214(7) -0.0060(6) 0.0040(6) 0.0009(6)
N1 0.031(3) 0.022(3) 0.028(3) -0.003(3) 0.003(3) 0.002(2)
N2 0.035(3) 0.011(3) 0.035(3) -0.003(3) 0.006(3) 0.003(3)
C1 0.032(4) 0.023(4) 0.029(4) 0.001(3) 0.009(3) 0.006(3)
C2 0.025(3) 0.017(3) 0.018(3) 0.001(3) -0.000(3) 0.002(3)

loop_
_atom_type_symbol
_atom_type_scat_dispersion_real
_atom_type_scat_dispersion_imag
_atom_type_scat_Cromer_Mann_a1
_atom_type_scat_Cromer_Mann_b1
_atom_type_scat_Cromer_Mann_a2
_atom_type_scat_Cromer_Mann_b2
_atom_type_scat_Cromer_Mann_a3
_atom_type_scat_Cromer_Mann_b3
_atom_type_scat_Cromer_Mann_a4
_atom_type_scat_Cromer_Mann_b4
_atom_type_scat_Cromer_Mann_c
_atom_type_scat_source
'C   ' 0.0033 0.0016 2.3100 20.8439 1.0200 10.2075 1.5886 0.5687 0.8650 51.6512 0.2156 International_Tables_Vol_IV_Table_2.2B
'H   ' 0.0000 0.0000 0.4930 10.5109 0.3229 26.1257 0.1402 3.1424 0.0408 57.7998 0.0030 International_Tables_Vol_IV_Table_2.2B
'Ag  ' -0.8971 1.1015 19.2808 0.6446 16.6885 7.4726 4.8045 24.6605 1.0463 99.8156 5.1790 International_Tables_Vol_IV_Table_2.2B
'N   ' 0.0061 0.0033 12.2126 0.0057 3.1322 9.8933 2.0125 28.9975 1.1663 0.5826 -11.5290 International_Tables_Vol_IV_Table_2.2B
'S   ' 0.1246 0.1234 6.9053 1.4679 5.2034 22.2151 1.4379 0.2536 1.5863 56.1720 0.8669 International_Tables_Vol_IV_Table_2.2B
'Sb  ' -0.5866 1.5461 19.6418 5.3034 19.0455 0.4607 5.0371 27.9074 2.6827 75.2825 4.5909 International_Tables_Vol_IV_Table_2.2B

loop_
_geom_angle_atom_site_label_1
_geom_angle_site_symmetry_1
_geom_angle_atom_site_label_2
_geom_angle_site_symmetry_2
_geom_angle_atom_site_label_3
_geom_angle_site_symmetry_3
_geom_angle
_geom_angle_publ_flag
Ag1 . Sb1 . Ag2 . 105.21(2) yes
Ag1 . Sb1 . S3 . 112.85(4) yes
Ag2 . Sb1 . S3 . 141.61(4) yes
Ag1 . Sb1 . S1 . 107.29(5) yes
S3 . Sb1 . S1 . 100.16(6) yes
Ag1 . Sb1 . S2 . 131.02(4) yes
S3 . Sb1 . S2 . 99.72(6) yes
S1 . Sb1 . S2 . 101.43(6) yes
Sb1 . Ag1 . Ag2 2_465 101.50(2) yes
Ag2 2_465 Ag1 . Ag2 2_565 156.42(4) yes
Sb1 . Ag1 . S3 2_464 117.61(4) yes
Ag2 2_565 Ag1 . S3 2_464 109.77(4) yes
Sb1 . Ag1 . S1 2_465 103.12(4) yes
Ag2 2_465 Ag1 . S1 2_465 77.72(5) yes
Ag2 2_565 Ag1 . S1 2_465 124.52(5) yes
S3 2_464 Ag1 . S1 2_465 121.16(6) yes
Sb1 . Ag1 . S2 2_565 108.51(5) yes
Ag2 2_465 Ag1 . S2 2_565 149.94(5) yes
S3 2_464 Ag1 . S2 2_565 109.93(6) yes
S1 2_465 Ag1 . S2 2_565 93.52(6) yes
Sb1 . Ag2 . Ag1 2_564 89.17(2) yes
Ag1 2_464 Ag2 . Ag1 2_564 156.42(4) yes
Sb1 . Ag2 . S3 1_554 128.38(5) yes
Ag1 2_464 Ag2 . S3 1_554 134.26(5) yes
Sb1 . Ag2 . S1 2_464 94.03(5) yes
Ag1 2_464 Ag2 . S1 2_464 90.85(5) yes
Ag1 2_564 Ag2 . S1 2_464 96.72(5) yes
S3 1_554 Ag2 . S1 2_464 124.29(7) yes
Ag1 2_564 Ag2 . S2 . 110.35(5) yes
S3 1_554 Ag2 . S2 . 106.72(6) yes
S1 2_464 Ag2 . S2 . 128.93(7) yes
Sb1 . S3 . Ag1 2_565 103.17(6) yes
Sb1 . S3 . Ag2 1_556 95.08(6) yes
Ag1 2_565 S3 . Ag2 1_556 68.60(5) yes
Sb1 . S1 . Ag1 2_564 120.38(8) yes
Sb1 . S1 . Ag2 2_565 93.51(6) yes
Ag1 2_564 S1 . Ag2 2_565 98.29(7) yes
Sb1 . S2 . Ag1 2_464 97.26(6) yes
Sb1 . S2 . Ag2 . 85.52(6) yes
Ag1 2_464 S2 . Ag2 . 83.79(6) yes
C1 . N1 . H10 . 109.457 no
C1 . N1 . H11 . 109.470 no
H10 . N1 . H11 . 109.474 no
C1 . N1 . H12 . 109.469 no
H10 . N1 . H12 . 109.473 no
H11 . N1 . H12 . 109.484 no
C2 . N2 . H15 . 109.466 no
C2 . N2 . H16 . 109.456 no
H15 . N2 . H16 . 109.470 no
N1 . C1 . C2 . 109.0(6) yes
N1 . C1 . H20 . 109.595 no
C2 . C1 . H20 . 109.588 no
N1 . C1 . H21 . 109.595 no
C2 . C1 . H21 . 109.584 no
H20 . C1 . H21 . 109.471 no
N2 . C2 . C1 . 108.8(5) yes
N2 . C2 . H30 . 109.643 no
C1 . C2 . H30 . 109.650 no
N2 . C2 . H31 . 109.655 no
C1 . C2 . H31 . 109.655 no
H30 . C2 . H31 . 109.460 no

loop_
_geom_bond_atom_site_label_1
_geom_bond_site_symmetry_1
_geom_bond_atom_site_label_2
_geom_bond_site_symmetry_2
_geom_bond_distance
_geom_bond_publ_flag
Sb1 . Ag1 . 2.8249(7) yes
Sb1 . Ag2 . 3.3467(8) yes
Sb1 . S3 . 2.4271(17) yes
Sb1 . S1 . 2.4126(19) yes
Sb1 . S2 . 2.4236(17) yes
Ag1 . Ag2 2_465 2.891(1) yes
Ag1 . Ag2 2_565 3.419(1) yes
Ag1 . S3 2_464 2.5878(18) yes
Ag1 . S1 2_465 2.646(2) yes
Ag1 . S2 2_565 2.6142(19) yes
Ag2 . S3 1_554 2.5418(18) yes
Ag2 . S1 2_464 2.4317(18) yes
Ag2 . S2 . 2.505(2) yes
N1 . C1 . 1.484(7) yes
N1 . H10 . 1.000 no
N1 . H11 . 1.000 no
N1 . H12 . 1.000 no
N2 . C2 . 1.480(7) yes
N2 . H15 . 1.000 no
N2 . H16 . 1.000 no
C1 . C2 . 1.528(7) yes
C1 . H20 . 1.000 no
C1 . H21 . 1.000 no
C2 . H30 . 1.000 no
C2 . H31 . 1.000 no
